data_7009163
loop_
_publ_author_name
'Dong, Yu-Bin'
'Smith, Mark D.'
'Layland, Ralph C.'
'zur Loye, Hans-Conrad'

_publ_section_title
;
 Novel hydrogen-bonded two- and three-dimensional networks generated
 from the reaction of metal nitrate hydrates (M&#x2005;=&#x2005;Cd, Co)
 with the bidentate linear ligand 4,4'-bipyridine
;
_journal_issue 5
_journal_name_full 'Journal of the Chemical Society, Dalton Transactions'
_journal_page_first 775
_journal_paper_doi 10.1039/a909014b
_journal_year 2000
_chemical_formula_moiety 'C50 H48 Cd2 F12 N12 O10 P2'
_chemical_formula_sum 'C50 H48 Cd2 F12 N12 O10 P2'
_chemical_formula_weight 1491.76
_space_group_IT_number 12
_symmetry_cell_setting monoclinic
_symmetry_Int_Tables_number 12
_symmetry_space_group_name_Hall '-C 2y'
_symmetry_space_group_name_H-M 'C 1 2/m 1'
_cell_angle_alpha 90
_cell_angle_beta 104.61(1)
_cell_angle_gamma 90
_cell_formula_units_Z 2
_cell_length_a 20.669(3)
_cell_length_b 23.430(5)
_cell_length_c 7.533(1)
_cell_measurement_reflns_used 24
_cell_measurement_temperature 296.2
_cell_measurement_theta_max 10.6
_cell_measurement_theta_min 9.89
_cell_volume 3530.1(10)
_computing_cell_refinement 'MSC/AFC Diffractometer Control'
_computing_data_collection 'MSC/AFC Diffractometer Control'
_computing_data_reduction 'teXsan (MSC, 1992-1997)'
_computing_publication_material 'teXsan (MSC, 1992-1997)'
_computing_structure_refinement 'teXsan (MSC, 1992-1997)'
_computing_structure_solution
;
SIR92 (Altomare, et. al. 1993)
;
_diffrn_ambient_temperature 296.2
_diffrn_measurement_device_type 'Rigaku AFC6S'
_diffrn_measurement_method \w-2\q
_diffrn_orient_matrix_UB_11 0.01414
_diffrn_orient_matrix_UB_12 -0.01444
_diffrn_orient_matrix_UB_13 -0.10903
_diffrn_orient_matrix_UB_21 0.04766
_diffrn_orient_matrix_UB_22 0.00676
_diffrn_orient_matrix_UB_23 0.06464
_diffrn_orient_matrix_UB_31 0.00305
_diffrn_orient_matrix_UB_32 -0.03958
_diffrn_orient_matrix_UB_33 0.05121
_diffrn_radiation_detector 'scintillation counter'
_diffrn_radiation_monochromator graphite
_diffrn_radiation_source 'X-ray tube'
_diffrn_radiation_type 'Mo K\a'
_diffrn_radiation_wavelength 0.7107
_diffrn_reflns_av_R_equivalents 0.02177
_diffrn_reflns_av_sigmaI/netI 0.020
_diffrn_reflns_limit_h_max 21
_diffrn_reflns_limit_h_min 0
_diffrn_reflns_limit_k_max 24
_diffrn_reflns_limit_k_min 0
_diffrn_reflns_limit_l_max 7
_diffrn_reflns_limit_l_min -7
_diffrn_reflns_number 2183
_diffrn_reflns_reduction_process 'Lp corrections applied'
_diffrn_reflns_theta_max 21.53
_diffrn_reflns_theta_min 1.34
_diffrn_standards_decay_% -0.47
_diffrn_standards_interval_count 150
_diffrn_standards_number 3
_exptl_absorpt_coefficient_mu 0.735
_exptl_absorpt_correction_T_max 1.000
_exptl_absorpt_correction_T_min 0.691
_exptl_absorpt_correction_type 'DIFABS; Walker & Stuart, 1983'
_exptl_crystal_colour colorless
_exptl_crystal_density_diffrn 1.403
_exptl_crystal_density_meas ?
_exptl_crystal_description 'monoclinic block'
_exptl_crystal_F_000 1492.00
_exptl_crystal_size_max 0.6
_exptl_crystal_size_mid 0.5
_exptl_crystal_size_min 0.3
_refine_diff_density_max 1.47
_refine_diff_density_min -0.57
_refine_ls_extinction_method none
_refine_ls_goodness_of_fit_all 2.437
_refine_ls_goodness_of_fit_ref 2.437
_refine_ls_hydrogen_treatment mixed
_refine_ls_matrix_type full
_refine_ls_number_constraints 0
_refine_ls_number_parameters 219
_refine_ls_number_reflns 1774
_refine_ls_number_restraints 0
_refine_ls_R_factor_all 0.0599
_refine_ls_R_factor_gt 0.0599
_refine_ls_shift/su_max 0.0008
_refine_ls_shift/su_mean 0.0001
_refine_ls_structure_factor_coef F
_refine_ls_weighting_details 'w = 1/[\s^2^(Fo) + 0.00090|Fo|^2^]'
_refine_ls_weighting_scheme calc
_refine_ls_wR_factor_all 0.0822
_refine_ls_wR_factor_ref 0.0822
_reflns_number_gt 1774
_reflns_number_total 2113
_reflns_threshold_expression I>3.00\s(I)
_cod_data_source_file a909014b.txt
_cod_data_source_block 1
_cod_depositor_comments
;
The following automatic conversions were performed:

'_refine_ls_weighting_scheme' value '
w = 1/[\s^2^(Fo) + 0.00090|Fo|^2^]' was changed to 'calc'. New tag
'_refine_ls_weighting_details' was created. The value of the new tag
was set to 'w = 1/[\s^2^(Fo) + 0.00090|Fo|^2^]'.

Automatic conversion script
Id: cif_fix_values 3143 2015-03-26 13:38:13Z robertas 

2018-09-03
Z value and formula fixed to values more according to usual
chemical conventions.                 miguel
;
_cod_original_formula_weight 745.88
_cod_original_formula_moiety 'C25 H24 Cd F6 N6 O5 P '
_cod_original_formula_units_Z 4
_cod_original_cell_volume 3530(1)
_cod_original_sg_symbol_H-M 'C 2/m      '
_cod_original_formula_sum 'C25 H24 Cd F6 N6 O5 P '
_cod_database_code 7009163

loop_
_symmetry_equiv_pos_as_xyz
'x, y, z'
'-x, y, -z'
'x+1/2, y+1/2, z'
'-x+1/2, y+1/2, -z'
'-x, -y, -z'
'x, -y, z'
'-x+1/2, -y+1/2, -z'
'x+1/2, -y+1/2, z'

loop_
_atom_site_label
_atom_site_fract_x
_atom_site_fract_y
_atom_site_fract_z
_atom_site_U_iso_or_equiv
_atom_site_occupancy
_atom_site_refinement_flags
_atom_site_adp_type
_atom_site_calc_flag
_atom_site_calc_attached_atom
Cd 0.76512(3) 0.0000 -0.1692(1) 0.0432(3) 1 ST Uani d ?
P(1) 0.5000 0.1586(7) -0.5000 0.257(6) 1 ST Uani d ?
F(1) 0.5509(7) 0.205(1) -0.509(4) 0.35(1) 1 . Uani d ?
F(2) 0.5523(6) 0.113(1) -0.500(2) 0.32(1) 1 . Uani d ?
F(3) 0.5267(9) 0.162(1) -0.286(2) 0.34(1) 1 . Uani d ?
O(1) 0.8726(4) 0.0000 0.054(1) 0.075(3) 1 ST Uani d ?
O(2) 0.8040(5) 0.0000 0.224(2) 0.094(4) 1 ST Uani d ?
O(3) 0.9086(5) 0.0000 0.344(1) 0.126(5) 1 ST Uani d ?
O(4) 0.8529(4) 0.0000 -0.321(1) 0.073(3) 1 ST Uani d ?
O(5) 0.7078(4) 0.0000 -0.477(1) 0.057(2) 1 ST Uani d ?
N(1) 0.8624(5) 0.0000 0.209(1) 0.057(3) 1 ST Uani d ?
N(2) 0.6568(4) 0.0000 -0.113(1) 0.042(3) 1 ST Uani d ?
N(3) 0.7676(3) 0.0983(3) -0.1552(8) 0.056(2) 1 . Uani d ?
N(4) 0.7750(6) 0.3943(3) -0.353(1) 0.085(3) 1 . Uani d ?
C(1) 0.6511(5) 0.0000 0.053(2) 0.068(4) 1 ST Uani d ?
C(2) 0.5911(6) 0.0000 0.105(2) 0.066(4) 1 ST Uani d ?
C(3) 0.5334(5) 0.0000 -0.025(1) 0.044(3) 1 ST Uani d ?
C(4) 0.5379(8) 0.0000 -0.199(2) 0.132(8) 1 ST Uani d ?
C(5) 0.6000(6) 0.0000 -0.236(2) 0.126(7) 1 ST Uani d ?
C(6) 0.8255(5) 0.1276(4) -0.133(2) 0.083(3) 1 . Uani d ?
C(7) 0.8284(5) 0.1848(4) -0.160(2) 0.084(3) 1 . Uani d ?
C(8) 0.7709(4) 0.2173(4) -0.213(1) 0.056(3) 1 . Uani d ?
C(9) 0.7118(5) 0.1876(4) -0.230(1) 0.072(3) 1 . Uani d ?
C(10) 0.7130(4) 0.1300(4) -0.200(1) 0.068(3) 1 . Uani d ?
C(11) 0.7715(5) 0.2790(4) -0.256(1) 0.058(3) 1 . Uani d ?
C(12) 0.8301(6) 0.3076(4) -0.244(2) 0.100(4) 1 . Uani d ?
C(13) 0.8294(7) 0.3639(5) -0.297(2) 0.121(5) 1 . Uani d ?
C(14) 0.7175(6) 0.3669(5) -0.360(2) 0.084(4) 1 . Uani d ?
C(15) 0.7148(5) 0.3114(4) -0.314(1) 0.080(3) 1 . Uani d ?
H(1) 0.6928 0.0000 0.1501 0.101 1 S Uiso d ?
H(2) 0.5906 0.0000 0.2335 0.101 1 S Uiso d ?
H(3) 0.4975 0.0000 -0.2950 0.101 1 S Uiso d ?
H(4) 0.6011 0.0000 -0.3638 0.101 1 S Uiso d ?
H(5) 0.8667 0.1068 -0.0982 0.101 1 . Uiso c ?
H(6) 0.8708 0.2024 -0.1386 0.101 1 . Uiso c ?
H(7) 0.6703 0.2079 -0.2620 0.101 1 . Uiso c ?
H(8) 0.6715 0.1109 -0.2134 0.101 1 . Uiso c ?
H(9) 0.8725 0.2887 -0.1970 0.101 1 . Uiso c ?
H(10) 0.8710 0.3832 -0.2855 0.101 1 . Uiso c ?
H(11) 0.6763 0.3880 -0.3977 0.101 1 . Uiso c ?
H(12) 0.6716 0.2942 -0.3254 0.101 1 . Uiso c ?
H(13) 0.7191 -0.0334 -0.5331 0.101 1 . Uiso c ?
H(14) 0.8790 0.0331 -0.2862 0.101 1 . Uiso c ?

loop_
_atom_site_aniso_label
_atom_site_aniso_U_11
_atom_site_aniso_U_22
_atom_site_aniso_U_33
_atom_site_aniso_U_12
_atom_site_aniso_U_13
_atom_site_aniso_U_23
Cd 0.0435(6) 0.0434(6) 0.0429(6) 0.0000 0.0113(4) 0.0000
P(1) 0.052(4) 0.44(2) 0.28(1) 0.0000 0.056(6) 0.0000
F(1) 0.13(1) 0.40(3) 0.54(3) 0.03(1) 0.12(2) 0.16(2)
F(2) 0.119(9) 0.58(4) 0.29(2) 0.02(1) 0.077(9) 0.12(2)
F(3) 0.24(2) 0.55(4) 0.19(1) -0.08(2) 0.02(1) -0.06(2)
O(1) 0.085(6) 0.094(7) 0.051(6) 0.0000 0.024(5) 0.0000
O(2) 0.059(6) 0.094(8) 0.14(1) 0.0000 0.041(6) 0.0000
O(3) 0.084(8) 0.24(2) 0.043(6) 0.0000 -0.009(6) 0.0000
O(4) 0.075(6) 0.084(6) 0.066(6) 0.0000 0.025(5) 0.0000
O(5) 0.063(5) 0.053(5) 0.057(5) 0.0000 0.019(4) 0.0000
N(1) 0.058(7) 0.061(6) 0.050(7) 0.0000 0.012(6) 0.0000
N(2) 0.043(5) 0.047(5) 0.038(5) 0.0000 0.012(4) 0.0000
N(3) 0.062(5) 0.051(4) 0.054(4) 0.002(4) 0.012(3) 0.005(3)
N(4) 0.139(8) 0.049(5) 0.077(6) 0.020(6) 0.046(5) 0.016(4)
C(1) 0.029(6) 0.12(1) 0.046(8) 0.0000 -0.002(5) 0.0000
C(2) 0.053(8) 0.11(1) 0.038(7) 0.0000 0.009(6) 0.0000
C(3) 0.037(6) 0.057(7) 0.039(6) 0.0000 0.013(5) 0.0000
C(4) 0.07(1) 0.28(3) 0.039(8) 0.0000 -0.007(7) 0.0000
C(5) 0.022(7) 0.31(3) 0.047(8) 0.0000 0.010(6) 0.0000
C(6) 0.059(6) 0.051(6) 0.122(9) -0.007(5) -0.006(5) 0.012(6)
C(7) 0.055(6) 0.056(6) 0.128(9) -0.009(5) -0.002(5) 0.019(6)
C(8) 0.081(6) 0.046(5) 0.042(4) 0.000(5) 0.019(4) -0.003(4)
C(9) 0.067(6) 0.056(6) 0.098(7) 0.011(5) 0.030(5) 0.008(5)
C(10) 0.055(5) 0.050(6) 0.107(7) 0.002(4) 0.030(5) 0.007(5)
C(11) 0.083(6) 0.047(5) 0.047(5) 0.003(5) 0.021(4) -0.006(4)
C(12) 0.089(7) 0.056(7) 0.16(1) 0.004(6) 0.040(7) 0.023(7)
C(13) 0.110(9) 0.061(8) 0.21(2) -0.001(7) 0.08(1) 0.030(9)
C(14) 0.092(8) 0.056(7) 0.103(8) 0.011(6) 0.020(6) 0.008(6)
C(15) 0.086(7) 0.054(6) 0.097(8) 0.008(5) 0.019(6) 0.009(5)

loop_
_atom_type_symbol
_atom_type_description
_atom_type_number_in_cell
_atom_type_scat_dispersion_real
_atom_type_scat_dispersion_imag
_atom_type_scat_source
Cd Cd 4 -1.005 1.202
;International Tables for Crystallography
(1992, Vol. C, Tables 4.2.6.8 and 6.1.1.1)
;
N N 24 0.004 0.003
;International Tables for Crystallography
(1992, Vol. C, Tables 4.2.6.8 and 6.1.1.1)
;
O O 20 0.008 0.006
;International Tables for Crystallography
(1992, Vol. C, Tables 4.2.6.8 and 6.1.1.1)
;
C C 100 0.002 0.002
;International Tables for Crystallography
(1992, Vol. C, Tables 4.2.6.8 and 6.1.1.1)
;
H H 96 0.000 0.000
;International Tables for Crystallography
(1992, Vol. C, Table 6.1.1.2)
;
P P 4 0.090 0.095
;International Tables for Crystallography
(1992, Vol. C, Tables 4.2.6.8 and 6.1.1.1)
;
F F 24 0.014 0.010
;International Tables for Crystallography
(1992, Vol. C, Tables 4.2.6.8 and 6.1.1.1)
;

loop_
_geom_angle_atom_site_label_1
_geom_angle_atom_site_label_2
_geom_angle_atom_site_label_3
_geom_angle
_geom_angle_site_symmetry_1
_geom_angle_site_symmetry_2
_geom_angle_site_symmetry_3
_geom_angle_publ_flag
O(1) Cd O(4) 70.0(3) . . . yes
O(1) Cd O(5) 147.2(3) . . . yes
O(1) Cd N(2) 127.9(3) . . . yes
O(1) Cd N(3) 87.9(2) . . . yes
O(1) Cd N(3) 87.9(2) . . 2 yes
O(4) Cd O(5) 77.2(3) . . . yes
O(4) Cd N(2) 162.1(3) . . . yes
O(4) Cd N(3) 90.7(2) . . . yes
O(4) Cd N(3) 90.7(2) . . 2 yes
O(5) Cd N(2) 84.9(3) . . . yes
O(5) Cd N(3) 92.6(2) . . . yes
O(5) Cd N(3) 92.6(2) . . 2 yes
N(2) Cd N(3) 90.1(2) . . . yes
N(2) Cd N(3) 90.1(2) . . 2 yes
N(3) Cd N(3) 174.8(3) . . 2 yes
F(1) P(1) F(1) 90(2) . . 4_654 yes
F(1) P(1) F(2) 89.9(9) . . . yes
F(1) P(1) F(2) 178(1) . . 4_654 yes
F(1) P(1) F(3) 87(1) . . . yes
F(1) P(1) F(3) 89(1) . . 4_654 yes
F(1) P(1) F(2) 178(1) 4_654 . . yes
F(1) P(1) F(2) 89.9(9) 4_654 . 4_654 yes
F(1) P(1) F(3) 89(1) 4_654 . . yes
F(1) P(1) F(3) 87(1) 4_654 . 4_654 yes
F(2) P(1) F(2) 91(2) . . 4_654 yes
F(2) P(1) F(3) 88(1) . . . yes
F(2) P(1) F(3) 96(1) . . 4_654 yes
F(2) P(1) F(3) 96(1) 4_654 . . yes
F(2) P(1) F(3) 88(1) 4_654 . 4_654 yes
F(3) P(1) F(3) 174(2) . . 4_654 yes
Cd O(1) N(1) 108.0(7) . . . yes
Cd O(4) H(14) 108.5 . . . no
Cd O(4) H(14) 108.5 . . 2 no
H(14) O(4) H(14) 110.6 . . 2 no
Cd O(5) H(13) 109.0 . . . no
Cd O(5) H(13) 109.0 . . 2 no
H(13) O(5) H(13) 111.6 . . 2 no
O(1) N(1) O(2) 119(1) . . . yes
O(1) N(1) O(3) 121(1) . . . yes
O(2) N(1) O(3) 120(1) . . . yes
Cd N(2) C(1) 119.5(7) . . . yes
Cd N(2) C(5) 126.4(7) . . . yes
C(1) N(2) C(5) 114.1(9) . . . yes
Cd N(3) C(6) 121.3(6) . . . yes
Cd N(3) C(10) 122.8(6) . . . yes
C(6) N(3) C(10) 114.8(8) . . . yes
C(13) N(4) C(14) 115.7(9) . . . yes
N(2) C(1) C(2) 125(1) . . . yes
N(2) C(1) H(1) 116.5 . . . no
C(2) C(1) H(1) 118.2 . . . no
C(1) C(2) C(3) 119(1) . . . yes
C(1) C(2) H(2) 120.9 . . . no
C(3) C(2) H(2) 119.8 . . . no
C(2) C(3) C(3) 121(1) . . 3_655 yes
C(2) C(3) C(4) 117(1) . . . yes
C(3) C(3) C(4) 122(1) 3_655 . . yes
C(3) C(4) C(5) 120(1) . . . yes
C(3) C(4) H(3) 118.6 . . . no
C(5) C(4) H(3) 121.6 . . . no
N(2) C(5) C(4) 125(1) . . . yes
N(2) C(5) H(4) 117.8 . . . no
C(4) C(5) H(4) 117.3 . . . no
N(3) C(6) C(7) 123.6(9) . . . yes
N(3) C(6) H(5) 118.3 . . . no
C(7) C(6) H(5) 118.1 . . . no
C(6) C(7) C(8) 121.1(9) . . . yes
C(6) C(7) H(6) 118.6 . . . no
C(8) C(7) H(6) 120.2 . . . no
C(7) C(8) C(9) 115.2(8) . . . yes
C(7) C(8) C(11) 123.0(8) . . . yes
C(9) C(8) C(11) 121.8(8) . . . yes
C(8) C(9) C(10) 120.2(8) . . . yes
C(8) C(9) H(7) 119.2 . . . no
C(10) C(9) H(7) 120.6 . . . no
N(3) C(10) C(9) 125.1(8) . . . yes
N(3) C(10) H(8) 116.8 . . . no
C(9) C(10) H(8) 118.1 . . . no
C(8) C(11) C(12) 121.3(8) . . . yes
C(8) C(11) C(15) 123.8(9) . . . yes
C(12) C(11) C(15) 114.9(9) . . . yes
C(11) C(12) C(13) 120(1) . . . yes
C(11) C(12) H(9) 120.4 . . . no
C(13) C(12) H(9) 119.3 . . . no
N(4) C(13) C(12) 124(1) . . . yes
N(4) C(13) H(10) 116.8 . . . no
C(12) C(13) H(10) 119.0 . . . no
N(4) C(14) C(15) 123(1) . . . yes
N(4) C(14) H(11) 118.4 . . . no
C(15) C(14) H(11) 118.5 . . . no
C(11) C(15) C(14) 122(1) . . . yes
C(11) C(15) H(12) 119.6 . . . no
C(14) C(15) H(12) 118.6 . . . no

loop_
_geom_bond_atom_site_label_1
_geom_bond_atom_site_label_2
_geom_bond_distance
_geom_bond_site_symmetry_1
_geom_bond_site_symmetry_2
_geom_bond_publ_flag
Cd O(1) 2.425(9) . . yes
Cd O(4) 2.377(8) . . yes
Cd O(5) 2.321(8) . . yes
Cd N(2) 2.382(8) . . yes
Cd N(3) 2.306(7) . . yes
Cd N(3) 2.306(7) . 2 yes
P(1) F(1) 1.52(2) . . yes
P(1) F(1) 1.52(2) . 4_654 yes
P(1) F(2) 1.52(2) . . yes
P(1) F(2) 1.52(2) . 4_654 yes
P(1) F(3) 1.57(2) . . yes
P(1) F(3) 1.57(2) . 4_654 yes
O(1) N(1) 1.23(1) . . yes
O(2) N(1) 1.24(1) . . yes
O(3) N(1) 1.21(1) . . yes
O(4) H(14) 0.94 . . no
O(4) H(14) 0.94 . 2 no
O(5) H(13) 0.95 . . no
O(5) H(13) 0.95 . 2 no
N(2) C(1) 1.29(1) . . yes
N(2) C(5) 1.30(1) . . yes
N(3) C(6) 1.35(1) . . yes
N(3) C(10) 1.32(1) . . yes
N(4) C(13) 1.31(1) . . yes
N(4) C(14) 1.34(1) . . yes
C(1) C(2) 1.39(2) . . yes
C(1) H(1) 0.98 . . no
C(2) C(3) 1.34(2) . . yes
C(2) H(2) 0.97 . . no
C(3) C(3) 1.52(2) . 3_655 yes
C(3) C(4) 1.34(2) . . yes
C(4) C(5) 1.38(2) . . yes
C(4) H(3) 0.96 . . no
C(5) H(4) 0.97 . . no
C(6) C(7) 1.36(1) . . yes
C(6) H(5) 0.96 . . no
C(7) C(8) 1.38(1) . . yes
C(7) H(6) 0.94 . . no
C(8) C(9) 1.38(1) . . yes
C(8) C(11) 1.48(1) . . yes
C(9) C(10) 1.37(1) . . yes
C(9) H(7) 0.96 . . no
C(10) H(8) 0.95 . . no
C(11) C(12) 1.37(1) . . yes
C(11) C(15) 1.37(1) . . yes
C(12) C(13) 1.38(1) . . yes
C(12) H(9) 0.97 . . no
C(13) H(10) 0.96 . . no
C(14) C(15) 1.35(1) . . yes
C(14) H(11) 0.96 . . no
C(15) H(12) 0.96 . . no
